data_2243075
loop_
_publ_author_name
'Abdellaoui, Omar'
'H\"okelek, Tuncer'
'Capet, Fr\'ed\'eric'
'Renard, Catherine'
'Haoudi, Amal'
'Skalli, Mohamed Khalid'
'Kandri Rodi, Youssef'

_publ_section_title
;
 Crystal structure, Hirshfeld surface analysis and DFT studies of
 5-bromo-1-{2-[2-(2-chloroethoxy)ethoxy]ethyl}indoline-2,3-dione
;
_journal_coeditor_code LH5913
_journal_issue 9
_journal_name_full 'Acta Crystallographica Section E'
_journal_page_first 1372
_journal_page_last 1378
_journal_paper_doi 10.1107/S2056989019011617
_journal_volume 75
_journal_year 2019
_chemical_formula_iupac 'C14 H15 Br Cl N O4'
_chemical_formula_moiety 'C14 H15 Br Cl N O4'
_chemical_formula_sum 'C14 H15 Br Cl N O4'
_chemical_formula_weight 376.63
_chemical_name_systematic
;
5-Bromo-1-{2-[2-(2-chloroethoxy)ethoxy]ethyl}indoline-2,3-dione
;
_space_group_crystal_system monoclinic
_space_group_IT_number 14
_space_group_name_Hall '-P 2ybc'
_space_group_name_H-M_alt 'P 1 21/c 1'
_symmetry_space_group_name_Hall '-P 2ybc'
_symmetry_space_group_name_H-M 'P 1 21/c 1'
_atom_sites_solution_hydrogens geom
_atom_sites_solution_primary dual
_atom_sites_solution_secondary difmap
_audit_creation_method
;
Olex2 1.2
(compiled 2018.05.29 svn.r3508 for OlexSys, GUI svn.r5506)
;
_cell_angle_alpha 90
_cell_angle_beta 91.392(2)
_cell_angle_gamma 90
_cell_formula_units_Z 4
_cell_length_a 12.4682(4)
_cell_length_b 14.6397(5)
_cell_length_c 8.3524(3)
_cell_measurement_reflns_used 9939
_cell_measurement_temperature 299.65
_cell_measurement_theta_max 26.09
_cell_measurement_theta_min 2.81
_cell_volume 1524.12(9)
_computing_cell_refinement
;
SAINT (Bruker, 2016)
;
_computing_data_collection
;
APEX3 (Bruker, 2016)
;
_computing_data_reduction
;
SAINT (Bruker, 2016)
;
_computing_molecular_graphics
;
OLEX2 (Dolomanov <i>et al.</i>,  2009)
;
_computing_publication_material
;
OLEX2 (Dolomanov <i>et al.</i>,  2009)
;
_computing_structure_refinement
;
SHELXL2018 (Sheldrick, 2015b)
;
_computing_structure_solution
;
SHELXT (Sheldrick, 2015a)
;
_diffrn_ambient_temperature 299.65
_diffrn_measured_fraction_theta_full 1.000
_diffrn_measured_fraction_theta_max 0.998
_diffrn_measurement_device_type 'Bruker APEXII CCD'
_diffrn_measurement_method '\f and \w scans'
_diffrn_radiation_type MoK\a
_diffrn_radiation_wavelength 0.71073
_diffrn_reflns_av_R_equivalents 0.0297
_diffrn_reflns_av_unetI/netI 0.0181
_diffrn_reflns_limit_h_max 17
_diffrn_reflns_limit_h_min -17
_diffrn_reflns_limit_k_max 20
_diffrn_reflns_limit_k_min -20
_diffrn_reflns_limit_l_max 11
_diffrn_reflns_limit_l_min -11
_diffrn_reflns_number 36235
_diffrn_reflns_theta_full 26.000
_diffrn_reflns_theta_max 30.462
_diffrn_reflns_theta_min 1.634
_diffrn_standards_number 0
_exptl_absorpt_coefficient_mu 2.886
_exptl_absorpt_correction_T_max 0.7461
_exptl_absorpt_correction_T_min 0.5729
_exptl_absorpt_correction_type multi-scan
_exptl_absorpt_process_details
;
(SADABS; Bruker, 2016)
;
_exptl_crystal_colour red
_exptl_crystal_density_diffrn 1.641
_exptl_crystal_description plate
_exptl_crystal_F_000 760
_exptl_crystal_size_max 0.25
_exptl_crystal_size_mid 0.22
_exptl_crystal_size_min 0.07
_refine_diff_density_max 0.770
_refine_diff_density_min -0.689
_refine_ls_extinction_method none
_refine_ls_goodness_of_fit_ref 1.041
_refine_ls_hydrogen_treatment constr
_refine_ls_matrix_type full
_refine_ls_number_parameters 245
_refine_ls_number_reflns 4608
_refine_ls_number_restraints 11
_refine_ls_restrained_S_all 1.042
_refine_ls_R_factor_all 0.0565
_refine_ls_R_factor_gt 0.0376
_refine_ls_shift/su_max 0.000
_refine_ls_shift/su_mean 0.000
_refine_ls_structure_factor_coef Fsqd
_refine_ls_weighting_details 'w=1/[\s^2^(Fo^2^)+(0.0412P)^2^+0.8377P] where P=(Fo^2^+2Fc^2^)/3'
_refine_ls_weighting_scheme calc
_refine_ls_wR_factor_gt 0.0905
_refine_ls_wR_factor_ref 0.0992
_reflns_number_gt 3442
_reflns_number_total 4608
_reflns_threshold_expression 'I > 2\s(I)'
_cod_data_source_file lh5913sup1.cif
_cod_data_source_block I
_cod_database_code 2243075
_shelx_space_group_comment
;
The symmetry employed for this shelxl refinement is uniquely defined
by the following loop, which should always be used as a source of
symmetry information in preference to the above space-group names.
They are only intended as comments.
;

loop_
_space_group_symop_operation_xyz
'x, y, z'
'-x, y+1/2, -z+1/2'
'-x, -y, -z'
'x, -y-1/2, z-1/2'

loop_
_atom_site_type_symbol
_atom_site_label
_atom_site_fract_x
_atom_site_fract_y
_atom_site_fract_z
_atom_site_U_iso_or_equiv
_atom_site_adp_type
_atom_site_calc_flag
_atom_site_occupancy
_atom_site_disorder_assembly
_atom_site_disorder_group
Br Br1 0.82107(2) 0.34602(2) 0.67781(3) 0.06075(11) Uani d 1 . .
O O1 0.57179(13) 0.62280(10) 0.3141(2) 0.0521(4) Uani d 1 . .
O O2 0.40213(12) 0.55268(11) 0.09446(18) 0.0497(4) Uani d 1 . .
N N1 0.45304(12) 0.41469(10) 0.21008(18) 0.0339(3) Uani d 1 . .
C C1 0.53610(14) 0.38646(12) 0.3166(2) 0.0308(3) Uani d 1 . .
C C2 0.56401(15) 0.29844(12) 0.3613(2) 0.0355(4) Uani d 1 . .
H H2 0.526977 0.248176 0.320193 0.043 Uiso calc 1 . .
C C3 0.64948(16) 0.28779(13) 0.4700(2) 0.0380(4) Uani d 1 . .
H H3 0.670281 0.229390 0.501726 0.046 Uiso calc 1 . .
C C4 0.70420(15) 0.36307(13) 0.5319(2) 0.0380(4) Uani d 1 . .
C C5 0.67705(15) 0.45129(13) 0.4869(2) 0.0366(4) Uani d 1 . .
H H5 0.713826 0.501486 0.528804 0.044 Uiso calc 1 . .
C C6 0.59299(14) 0.46176(12) 0.3772(2) 0.0320(3) Uani d 1 . .
C C7 0.54778(15) 0.54334(12) 0.3003(2) 0.0364(4) Uani d 1 . .
C C8 0.45658(15) 0.50726(13) 0.1861(2) 0.0364(4) Uani d 1 . .
C C9 0.38069(16) 0.35247(14) 0.1244(2) 0.0410(4) Uani d 1 . .
H H9A 0.422101 0.302168 0.082394 0.049 Uiso calc 1 . .
H H9B 0.347871 0.384527 0.034163 0.049 Uiso calc 1 . .
C C10 0.29340(17) 0.31449(14) 0.2271(3) 0.0439(4) Uani d 1 . .
H H10A 0.253843 0.267628 0.168553 0.053 Uiso calc 0.665(6) A 1
H H10B 0.324814 0.287076 0.322966 0.053 Uiso calc 0.665(6) A 1
H H10C 0.253843 0.267628 0.168553 0.053 Uiso calc 0.335(6) A 2
H H10D 0.324814 0.287076 0.322966 0.053 Uiso calc 0.335(6) A 2
Cl Cl1 -0.1661(2) 0.5843(2) 0.1862(3) 0.0789(6) Uani d 0.665(6) A 1
O O3 0.22328(11) 0.38602(10) 0.26936(19) 0.0453(3) Uani d 0.665(6) A 1
O O4 -0.0082(4) 0.4132(3) 0.2056(7) 0.0581(10) Uani d 0.665(6) A 1
C C11 0.1364(4) 0.3629(5) 0.3717(7) 0.0464(14) Uani d 0.665(6) A 1
H H11A 0.120622 0.414886 0.439200 0.056 Uiso calc 0.665(6) A 1
H H11B 0.158212 0.312658 0.440759 0.056 Uiso calc 0.665(6) A 1
C C12 0.0374(3) 0.3365(2) 0.2790(5) 0.0488(10) Uani d 0.665(6) A 1
H H12A 0.055106 0.291674 0.198247 0.059 Uiso calc 0.665(6) A 1
H H12B -0.013752 0.309075 0.350326 0.059 Uiso calc 0.665(6) A 1
C C13 -0.1129(5) 0.4046(4) 0.1457(8) 0.0532(13) Uani d 0.665(6) A 1
H H13A -0.160649 0.392928 0.233262 0.064 Uiso calc 0.665(6) A 1
H H13B -0.117164 0.353052 0.072902 0.064 Uiso calc 0.665(6) A 1
C C14 -0.1476(9) 0.4885(4) 0.0601(12) 0.0487(18) Uani d 0.665(6) A 1
H H14A -0.214573 0.476017 0.002703 0.058 Uiso calc 0.665(6) A 1
H H14B -0.094475 0.503776 -0.018419 0.058 Uiso calc 0.665(6) A 1
Cl Cl1A -0.1226(6) 0.5970(5) 0.1705(9) 0.110(2) Uani d 0.335(6) A 2
O O3A 0.22328(11) 0.38602(10) 0.26936(19) 0.0453(3) Uani d 0.335(6) A 2
O O4A 0.0068(7) 0.4519(9) 0.2390(14) 0.085(4) Uani d 0.335(6) A 2
C C11A 0.1332(8) 0.3392(7) 0.3356(18) 0.054(4) Uani d 0.335(6) A 2
H H11C 0.155056 0.306519 0.432005 0.064 Uiso calc 0.335(6) A 2
H H11D 0.103552 0.295654 0.258975 0.064 Uiso calc 0.335(6) A 2
C C12A 0.0522(6) 0.4099(7) 0.3732(10) 0.074(3) Uani d 0.335(6) A 2
H H12C -0.004449 0.381799 0.433809 0.089 Uiso calc 0.335(6) A 2
H H12D 0.085853 0.456161 0.440578 0.089 Uiso calc 0.335(6) A 2
C C13A -0.0955(10) 0.4210(10) 0.199(2) 0.074(4) Uani d 0.335(6) A 2
H H13C -0.137940 0.416172 0.294477 0.089 Uiso calc 0.335(6) A 2
H H13D -0.091764 0.361186 0.149635 0.089 Uiso calc 0.335(6) A 2
C C14A -0.145(2) 0.4874(8) 0.086(2) 0.074(7) Uani d 0.335(6) A 2
H H14C -0.221538 0.475691 0.072880 0.089 Uiso calc 0.335(6) A 2
H H14D -0.112602 0.483019 -0.018129 0.089 Uiso calc 0.335(6) A 2

loop_
_atom_site_aniso_label
_atom_site_aniso_U_11
_atom_site_aniso_U_22
_atom_site_aniso_U_33
_atom_site_aniso_U_12
_atom_site_aniso_U_13
_atom_site_aniso_U_23
Br1 0.05356(15) 0.06387(18) 0.06366(17) 0.01132(11) -0.02226(11) 0.00047(11)
O1 0.0518(9) 0.0271(7) 0.0773(11) -0.0023(6) 0.0000(8) 0.0077(7)
O2 0.0477(8) 0.0477(8) 0.0536(9) 0.0116(7) -0.0019(7) 0.0146(7)
N1 0.0340(7) 0.0309(8) 0.0368(8) 0.0009(6) -0.0028(6) 0.0022(6)
C1 0.0325(8) 0.0280(8) 0.0319(8) 0.0007(6) 0.0024(6) 0.0000(6)
C2 0.0425(10) 0.0245(8) 0.0395(9) 0.0003(7) -0.0007(7) -0.0035(7)
C3 0.0445(10) 0.0277(8) 0.0418(10) 0.0067(7) 0.0006(8) 0.0018(7)
C4 0.0350(9) 0.0396(10) 0.0392(9) 0.0051(7) -0.0035(7) 0.0001(8)
C5 0.0335(8) 0.0312(9) 0.0450(10) -0.0016(7) -0.0004(7) -0.0046(7)
C6 0.0325(8) 0.0245(8) 0.0389(9) -0.0001(6) 0.0023(7) 0.0012(7)
C7 0.0352(9) 0.0280(9) 0.0462(10) 0.0007(7) 0.0063(7) 0.0044(7)
C8 0.0359(9) 0.0344(9) 0.0392(9) 0.0046(7) 0.0051(7) 0.0067(7)
C9 0.0412(10) 0.0429(11) 0.0386(10) 0.0024(8) -0.0072(8) -0.0078(8)
C10 0.0411(10) 0.0328(9) 0.0575(12) -0.0031(8) -0.0088(9) -0.0027(9)
Cl1 0.0912(14) 0.0695(10) 0.0751(9) 0.0155(10) -0.0128(9) -0.0087(7)
O3 0.0370(7) 0.0433(8) 0.0554(9) 0.0009(6) -0.0002(6) 0.0048(7)
O4 0.0359(19) 0.058(2) 0.080(2) -0.0108(15) -0.0116(14) 0.0262(18)
C11 0.040(2) 0.058(3) 0.041(2) -0.0012(19) -0.0017(15) 0.002(2)
C12 0.0380(16) 0.046(2) 0.062(2) -0.0052(13) -0.0049(14) 0.0137(16)
C13 0.040(2) 0.057(3) 0.062(3) -0.0020(19) -0.010(2) 0.007(2)
C14 0.039(3) 0.048(3) 0.058(3) 0.007(2) -0.009(2) 0.004(2)
Cl1A 0.113(4) 0.077(3) 0.138(4) 0.023(3) -0.023(3) -0.047(2)
O3A 0.0370(7) 0.0433(8) 0.0554(9) 0.0009(6) -0.0002(6) 0.0048(7)
O4A 0.030(3) 0.127(9) 0.098(7) 0.001(5) -0.001(3) 0.064(7)
C11A 0.059(6) 0.046(6) 0.056(8) 0.010(4) 0.012(5) 0.016(5)
C12A 0.051(4) 0.097(7) 0.075(6) 0.015(4) 0.016(4) 0.027(5)
C13A 0.061(8) 0.074(8) 0.087(10) -0.007(6) -0.009(6) 0.027(7)
C14A 0.052(9) 0.102(14) 0.068(10) -0.014(8) -0.007(7) 0.006(8)

loop_
_atom_type_symbol
_atom_type_description
_atom_type_scat_dispersion_real
_atom_type_scat_dispersion_imag
_atom_type_scat_source
C C 0.0033 0.0016 'International Tables Vol C Tables 4.2.6.8 and 6.1.1.4'
H H 0.0000 0.0000 'International Tables Vol C Tables 4.2.6.8 and 6.1.1.4'
Br Br -0.2901 2.4595 'International Tables Vol C Tables 4.2.6.8 and 6.1.1.4'
Cl Cl 0.1484 0.1585 'International Tables Vol C Tables 4.2.6.8 and 6.1.1.4'
N N 0.0061 0.0033 'International Tables Vol C Tables 4.2.6.8 and 6.1.1.4'
O O 0.0106 0.0060 'International Tables Vol C Tables 4.2.6.8 and 6.1.1.4'

loop_
_geom_angle_atom_site_label_1
_geom_angle_atom_site_label_2
_geom_angle_atom_site_label_3
_geom_angle
C1 N1 C9 124.25(15)
C8 N1 C1 110.85(15)
C8 N1 C9 124.61(16)
C2 C1 N1 128.23(16)
C2 C1 C6 120.95(16)
C6 C1 N1 110.81(15)
C1 C2 H2 121.2
C1 C2 C3 117.63(16)
C3 C2 H2 121.2
C2 C3 H3 119.5
C4 C3 C2 121.00(17)
C4 C3 H3 119.5
C3 C4 Br1 119.88(14)
C5 C4 Br1 118.47(14)
C5 C4 C3 121.64(17)
C4 C5 H5 121.3
C6 C5 C4 117.33(17)
C6 C5 H5 121.3
C1 C6 C7 107.34(15)
C5 C6 C1 121.43(16)
C5 C6 C7 131.22(17)
O1 C7 C6 130.79(19)
O1 C7 C8 124.15(18)
C6 C7 C8 105.05(15)
O2 C8 N1 128.03(19)
O2 C8 C7 126.21(18)
N1 C8 C7 105.74(15)
N1 C9 H9A 108.9
N1 C9 H9B 108.9
N1 C9 C10 113.45(17)
H9A C9 H9B 107.7
C10 C9 H9A 108.9
C10 C9 H9B 108.9
C9 C10 H10A 109.9
C9 C10 H10B 109.9
C9 C10 H10C 109.9
C9 C10 H10D 109.9
H10A C10 H10B 108.3
H10C C10 H10D 108.3
O3 C10 C9 109.14(17)
O3 C10 H10A 109.9
O3 C10 H10B 109.9
O3A C10 C9 109.14(17)
O3A C10 H10C 109.9
O3A C10 H10D 109.9
C10 O3 C11 117.0(3)
C13 O4 C12 117.0(4)
O3 C11 H11A 109.2
O3 C11 H11B 109.2
O3 C11 C12 112.3(4)
H11A C11 H11B 107.9
C12 C11 H11A 109.2
C12 C11 H11B 109.2
O4 C12 C11 110.0(4)
O4 C12 H12A 109.7
O4 C12 H12B 109.7
C11 C12 H12A 109.7
C11 C12 H12B 109.7
H12A C12 H12B 108.2
O4 C13 H13A 109.4
O4 C13 H13B 109.4
O4 C13 C14 111.1(6)
H13A C13 H13B 108.0
C14 C13 H13A 109.4
C14 C13 H13B 109.4
Cl1 C14 H14A 108.7
Cl1 C14 H14B 108.7
C13 C14 Cl1 114.2(6)
C13 C14 H14A 108.7
C13 C14 H14B 108.7
H14A C14 H14B 107.6
C10 O3A C11A 103.7(4)
C13A O4A C12A 113.9(10)
O3A C11A H11C 110.3
O3A C11A H11D 110.3
O3A C11A C12A 106.9(7)
H11C C11A H11D 108.6
C12A C11A H11C 110.3
C12A C11A H11D 110.3
O4A C12A C11A 113.8(10)
O4A C12A H12C 108.8
O4A C12A H12D 108.8
C11A C12A H12C 108.8
C11A C12A H12D 108.8
H12C C12A H12D 107.7
O4A C13A H13C 110.1
O4A C13A H13D 110.1
O4A C13A C14A 108.0(12)
H13C C13A H13D 108.4
C14A C13A H13C 110.1
C14A C13A H13D 110.1
Cl1A C14A H14C 110.5
Cl1A C14A H14D 110.5
C13A C14A Cl1A 106.2(10)
C13A C14A H14C 110.5
C13A C14A H14D 110.5
H14C C14A H14D 108.7

loop_
_geom_bond_atom_site_label_1
_geom_bond_atom_site_label_2
_geom_bond_distance
Br1 C4 1.8934(19)
O1 C7 1.206(2)
O2 C8 1.210(2)
N1 C1 1.411(2)
N1 C8 1.371(2)
N1 C9 1.457(2)
C1 C2 1.384(2)
C1 C6 1.399(2)
C2 H2 0.9300
C2 C3 1.392(3)
C3 H3 0.9300
C3 C4 1.389(3)
C4 C5 1.385(3)
C5 H5 0.9300
C5 C6 1.384(2)
C6 C7 1.463(2)
C7 C8 1.558(3)
C9 H9A 0.9700
C9 H9B 0.9700
C9 C10 1.508(3)
C10 H10A 0.9700
C10 H10B 0.9700
C10 H10C 0.9700
C10 H10D 0.9700
C10 O3 1.415(3)
C10 O3A 1.415(3)
Cl1 C14 1.772(6)
O3 C11 1.436(5)
O4 C12 1.394(5)
O4 C13 1.392(5)
C11 H11A 0.9700
C11 H11B 0.9700
C11 C12 1.493(6)
C12 H12A 0.9700
C12 H12B 0.9700
C13 H13A 0.9700
C13 H13B 0.9700
C13 C14 1.480(6)
C14 H14A 0.9700
C14 H14B 0.9700
Cl1A C14A 1.773(9)
O3A C11A 1.438(8)
O4A C12A 1.387(8)
O4A C13A 1.385(8)
C11A H11C 0.9700
C11A H11D 0.9700
C11A C12A 1.485(9)
C12A H12C 0.9700
C12A H12D 0.9700
C13A H13C 0.9700
C13A H13D 0.9700
C13A C14A 1.481(9)
C14A H14C 0.9700
C14A H14D 0.9700

loop_
_geom_contact_atom_site_label_1
_geom_contact_atom_site_label_2
_geom_contact_distance
_geom_contact_site_symmetry_2
_geom_contact_publ_flag
Br1 H12C 3.05 1_655 yes
Cl1 O4 3.188(5) . yes
Cl1A C11A 3.553(4) 2_555 yes
Cl1A O4A 2.720(14) . yes
Cl1 H9B 2.92 3_565 yes
Cl1A H11D 2.99 2_555 yes
O1 C2 3.392(4) 2_655 yes
O1 O2 2.951(4) . yes
O1 C10 3.294(5) 2_655 yes
O1 C1 3.397(4) 3_666 yes
O2 C8 3.093(4) 3_665 yes
O2 N1 3.191(2) 3_665 yes
O3 C5 3.352(5) 3_666 yes
O3 C14 3.415(4) 3_565 yes
O3 O4 2.953(4) . yes
O3 N1 2.949(5) . yes
O3A C5 3.352(4) 3_666 yes
O3A N1 2.949(5) . yes
O3A O4A 2.866(4) . yes
O4 C14 3.302(4) 3_565 yes
O4A C14A 3.37(2) 3_565 yes
O1 H2 2.47 2_655 yes
O1 H9A 2.77 2_655 yes
O2 H9B 2.60 . yes
O2 H3 2.85 2_655 yes
O2 H14C 2.66 3_565 yes
O2 H14A 2.50 3_565 yes
O3 H5 2.47 3_666 yes
O3A H5 2.47 3_666 yes
O4 H14B 2.38 3_565 yes
O4A H14D 2.48 3_565 yes
C1 C7 3.542(4) 3_666 yes
C2 C10 3.537(4) . yes
C5 C7 3.356(5) 3_666 yes
C5 C8 3.290(2) 3_666 yes
C6 C7 3.251(4) 3_666 yes
C6 C6 3.327(2) 3_666 yes
C8 C8 3.324(4) 3_665 yes
C10 C2 3.537(4) . yes
C12A O3 2.355(5) . yes
C2 H9A 2.89 . yes
C4 H13C 2.93 1_655 yes
C5 H13C 2.89 1_655 yes
C9 H2 2.86 . yes
C10 H12A 2.99 . yes
C11 H5 2.84 3_666 yes
H2 H9A 2.48 . yes
H2 H10B 2.59 . yes
H5 H12D 2.58 3_666 yes
H5 H11A 2.41 3_666 yes
H10A H12A 2.52 . yes
H10A H11D 2.09 . yes
H10B H11B 2.35 . yes
H10B H11C 2.34 . yes
H12A H13B 2.53 . yes
H12B H13A 2.39 . yes
H12C H13C 2.07 . yes
H14B H14B 2.37 3_565 yes

loop_
_geom_hbond_atom_site_label_D
_geom_hbond_atom_site_label_H
_geom_hbond_atom_site_label_A
_geom_hbond_site_symmetry_A
_geom_hbond_distance_DH
_geom_hbond_distance_HA
_geom_hbond_distance_DA
_geom_hbond_angle_DHA
_geom_hbond_publ_flag
C2 H2 O1 2_645 0.93 2.47 3.392(4) 174 yes
C5 H5 O3 3_666 0.93 2.47 3.352(4) 158 yes
C14 H14A O2 3_565 0.97 2.50 3.455(5) 168 yes
C14 H14B O4 3_565 0.97 2.38 3.302(6) 161 yes

loop_
_geom_torsion_atom_site_label_1
_geom_torsion_atom_site_label_2
_geom_torsion_atom_site_label_3
_geom_torsion_atom_site_label_4
_geom_torsion
Br1 C4 C5 C6 178.48(14)
O1 C7 C8 O2 2.9(3)
O1 C7 C8 N1 -178.03(19)
N1 C1 C2 C3 -179.67(18)
N1 C1 C6 C5 178.66(16)
N1 C1 C6 C7 -2.7(2)
N1 C9 C10 O3 67.1(2)
N1 C9 C10 O3A 67.1(2)
C1 N1 C8 O2 174.61(19)
C1 N1 C8 C7 -4.4(2)
C1 N1 C9 C10 77.7(2)
C1 C2 C3 C4 0.4(3)
C1 C6 C7 O1 -179.2(2)
C1 C6 C7 C8 0.04(19)
C2 C1 C6 C5 -1.8(3)
C2 C1 C6 C7 176.82(16)
C2 C3 C4 Br1 -179.34(15)
C2 C3 C4 C5 -0.8(3)
C3 C4 C5 C6 -0.1(3)
C4 C5 C6 C1 1.4(3)
C4 C5 C6 C7 -176.87(19)
C5 C6 C7 O1 -0.8(4)
C5 C6 C7 C8 178.46(19)
C6 C1 C2 C3 0.9(3)
C6 C7 C8 O2 -176.38(18)
C6 C7 C8 N1 2.66(19)
C8 N1 C1 C2 -174.80(18)
C8 N1 C1 C6 4.7(2)
C8 N1 C9 C10 -109.2(2)
C9 N1 C1 C2 -0.8(3)
C9 N1 C1 C6 178.69(16)
C9 N1 C8 O2 0.7(3)
C9 N1 C8 C7 -178.36(16)
C9 C10 O3 C11 -178.2(3)
C9 C10 O3A C11A 168.1(7)
C10 O3 C11 C12 -91.0(5)
C10 O3A C11A C12A -176.3(8)
O3 C11 C12 O4 -71.5(6)
O4 C13 C14 Cl1 -69.5(9)
C12 O4 C13 C14 -175.5(6)
C13 O4 C12 C11 -165.7(5)
O3A C11A C12A O4A 67.7(13)
O4A C13A C14A Cl1A -48(2)
C12A O4A C13A C14A 164.5(14)
C13A O4A C12A C11A 102.8(13)

_cod_database_fobs_code 2243075
